data_7060896
loop_
_publ_author_name
'Bartoli, Francesco'
'Conti, Luca'
'Romano, Giammarco Maria'
'Massai, Lara'
'Paoli, Paola'
'Rossi, Patrizia'
'Pietraperzia, Giangaetano'
'Gellini, Cristina'
'Bencini, Andrea'

_publ_section_title
;
 Protonation of cyclen-based chelating agents containing fluorescent
 moieties
;
_journal_issue 36
_journal_name_full 'New Journal of Chemistry'
_journal_page_first 16926
_journal_page_last 16938
_journal_paper_doi 10.1039/D1NJ03539H
_journal_volume 45
_journal_year 2021
_chemical_formula_sum 'C28 H46 Cl4 N6 O20'
_chemical_formula_weight 928.51
_space_group_crystal_system monoclinic
_space_group_IT_number 14
_space_group_name_Hall '-P 2yn'
_space_group_name_H-M_alt 'P 1 21/n 1'
_atom_sites_solution_hydrogens mixed
_audit_creation_method SHELXL-2014
_audit_update_record
;
2021-07-16 deposited with the CCDC.	2021-08-11 downloaded from the CCDC.
;
_cell_angle_alpha 90
_cell_angle_beta 91.948(4)
_cell_angle_gamma 90
_cell_formula_units_Z 4
_cell_length_a 14.6135(7)
_cell_length_b 8.3808(4)
_cell_length_c 31.8150(10)
_cell_measurement_reflns_used 4191
_cell_measurement_temperature 150
_cell_measurement_theta_max 26.1550
_cell_measurement_theta_min 4.3520
_cell_volume 3894.2(3)
_computing_cell_refinement
;
CrysAlisPro, Agilent Technologies,
Version 1.171.36.28 (release 01-02-2013 CrysAlis171 .NET)
(compiled Feb  1 2013,16:14:44)
;
_computing_data_collection
;
CrysAlisPro, Agilent Technologies,
Version 1.171.36.28 (release 01-02-2013 CrysAlis171 .NET)
(compiled Feb  1 2013,16:14:44)
;
_computing_data_reduction
;
CrysAlisPro, Agilent Technologies,
Version 1.171.36.28 (release 01-02-2013 CrysAlis171 .NET)
(compiled Feb  1 2013,16:14:44)
;
_computing_structure_refinement 'SHELXL-2014 (Sheldrick, 2014)'
_computing_structure_solution 'SIR-2004 (altomare, 1999)'
_diffrn_ambient_temperature 150
_diffrn_detector_area_resol_mean 16.4547
_diffrn_measured_fraction_theta_full 0.994
_diffrn_measured_fraction_theta_max 0.841
_diffrn_measurement_device_type 'Xcalibur, Sapphire3'
_diffrn_radiation_source 'Enhance (Mo) X-ray Source'
_diffrn_radiation_type MoK\a
_diffrn_radiation_wavelength 0.71073
_diffrn_reflns_av_R_equivalents 0.0607
_diffrn_reflns_av_unetI/netI 0.1020
_diffrn_reflns_Laue_measured_fraction_full 0.994
_diffrn_reflns_Laue_measured_fraction_max 0.841
_diffrn_reflns_limit_h_max 20
_diffrn_reflns_limit_h_min -19
_diffrn_reflns_limit_k_max 10
_diffrn_reflns_limit_k_min -10
_diffrn_reflns_limit_l_max 42
_diffrn_reflns_limit_l_min -39
_diffrn_reflns_number 22179
_diffrn_reflns_point_group_measured_fraction_full 0.994
_diffrn_reflns_point_group_measured_fraction_max 0.841
_diffrn_reflns_theta_full 25.242
_diffrn_reflns_theta_max 29.316
_diffrn_reflns_theta_min 4.213
_exptl_absorpt_coefficient_mu 0.393
_exptl_absorpt_correction_T_max 1.00000
_exptl_absorpt_correction_T_min 0.73450
_exptl_absorpt_correction_type multi-scan
_exptl_absorpt_process_details
;
CrysAlisPro, Agilent Technologies,
Version 1.171.36.28 (release 01-02-2013 CrysAlis171 .NET)
(compiled Feb  1 2013,16:14:44)
Empirical absorption correction using spherical harmonics,
 implemented in SCALE3 ABSPACK scaling algorithm.
;
_exptl_crystal_colour colourless
_exptl_crystal_density_diffrn 1.584
_exptl_crystal_description prism
_exptl_crystal_F_000 1936
_exptl_crystal_size_max 0.24
_exptl_crystal_size_mid 0.22
_exptl_crystal_size_min 0.18
_refine_diff_density_max 0.550
_refine_diff_density_min -0.466
_refine_diff_density_rms 0.087
_refine_ls_extinction_method none
_refine_ls_goodness_of_fit_ref 1.126
_refine_ls_hydrogen_treatment mixed
_refine_ls_matrix_type full
_refine_ls_number_parameters 593
_refine_ls_number_reflns 8976
_refine_ls_number_restraints 12
_refine_ls_restrained_S_all 1.126
_refine_ls_R_factor_all 0.1541
_refine_ls_R_factor_gt 0.0994
_refine_ls_shift/su_max 0.000
_refine_ls_shift/su_mean 0.000
_refine_ls_structure_factor_coef Fsqd
_refine_ls_weighting_details 'w=1/[\s^2^(Fo^2^)+(0.0234P)^2^+15.2015P] where P=(Fo^2^+2Fc^2^)/3'
_refine_ls_weighting_scheme calc
_refine_ls_wR_factor_gt 0.1695
_refine_ls_wR_factor_ref 0.1911
_reflns_Friedel_coverage 0.000
_reflns_number_gt 5646
_reflns_number_total 8976
_reflns_threshold_expression 'I > 2\s(I)'
_cod_data_source_file d1nj03539h2.cif
_cod_data_source_block H4L4
_cod_depositor_comments 'Adding full bibliography for 7060896.cif.'
_cod_original_sg_symbol_H-M 'P 21/n'
_cod_database_code 7060896
_shelx_space_group_comment
;
The symmetry employed for this shelxl refinement is uniquely defined
by the following loop, which should always be used as a source of
symmetry information in preference to the above space-group names.
They are only intended as comments.
;
_shelxl_version_number 2014-1

loop_
_space_group_symop_operation_xyz
'x, y, z'
'-x+1/2, y+1/2, -z+1/2'
'-x, -y, -z'
'x-1/2, -y-1/2, z-1/2'

loop_
_atom_site_label
_atom_site_type_symbol
_atom_site_fract_x
_atom_site_fract_y
_atom_site_fract_z
_atom_site_U_iso_or_equiv
_atom_site_adp_type
_atom_site_occupancy
_atom_site_site_symmetry_order
_atom_site_calc_flag
_atom_site_refinement_flags_posn
_atom_site_refinement_flags_adp
_atom_site_refinement_flags_occupancy
_atom_site_disorder_assembly
_atom_site_disorder_group
Cl1 Cl 0.66321(9) 0.07339(16) 0.32962(4) 0.0287(3) Uani 1 1 d . . . . .
O11 O 0.6912(3) 0.2325(4) 0.32008(12) 0.0386(10) Uani 1 1 d . . . . .
O12 O 0.7174(3) -0.0379(4) 0.30631(12) 0.0377(10) Uani 1 1 d . . . . .
O13 O 0.5687(3) 0.0522(5) 0.31800(12) 0.0407(10) Uani 1 1 d . . . . .
O14 O 0.6779(3) 0.0438(5) 0.37378(11) 0.0406(10) Uani 1 1 d . . . . .
Cl2 Cl 0.41938(9) 0.88488(17) 0.43083(4) 0.0347(3) Uani 1 1 d . . . . .
O21 O 0.4339(3) 0.8638(6) 0.38660(13) 0.0601(14) Uani 1 1 d . . . . .
O22 O 0.4272(3) 0.7337(5) 0.45120(12) 0.0394(10) Uani 1 1 d . . . . .
O23 O 0.3302(3) 0.9495(6) 0.43718(14) 0.0540(12) Uani 1 1 d . . . . .
O24 O 0.4863(3) 0.9917(5) 0.44795(18) 0.0659(15) Uani 1 1 d . . . . .
Cl3 Cl 0.96919(10) 0.81007(18) 0.28567(4) 0.0368(3) Uani 1 1 d . . . . .
O31A O 0.9614(3) 0.8377(5) 0.33000(11) 0.0427(10) Uani 1 1 d . . . . .
O32A_a O 1.0505(6) 0.9023(9) 0.2735(3) 0.042(2) Uani 0.770(19) 1 d . . P A 1
O33A_a O 0.9949(7) 0.6451(7) 0.27917(19) 0.050(2) Uani 0.770(19) 1 d . . P A 1
O34A_a O 0.8916(7) 0.8504(14) 0.2621(3) 0.055(3) Uani 0.770(19) 1 d . . P A 1
O32B_b O 1.039(2) 0.818(8) 0.2647(10) 0.14(2) Uani 0.230(19) 1 d . . P A 2
O33B_b O 0.910(3) 0.671(3) 0.2776(6) 0.080(16) Uani 0.230(19) 1 d . . P A 2
O34B_b O 0.907(2) 0.938(5) 0.2660(10) 0.054(9) Uani 0.230(19) 1 d . . P A 2
Cl4 Cl 0.90487(11) 0.76748(18) 0.47758(4) 0.0407(4) Uani 1 1 d . . . . .
O41 O 0.8961(4) 0.8854(6) 0.50878(13) 0.0743(17) Uani 1 1 d . . . . .
O42 O 0.9173(3) 0.8340(5) 0.43745(13) 0.0553(13) Uani 1 1 d . . . . .
O43 O 0.9864(4) 0.6714(9) 0.4866(2) 0.109(2) Uani 1 1 d . . . . .
O44 O 0.8308(3) 0.6616(5) 0.47708(13) 0.0504(12) Uani 1 1 d . . . . .
O1W O 0.4541(3) 0.5852(6) 0.29867(14) 0.0519(12) Uani 1 1 d D . . . .
H1WA H 0.472(5) 0.680(3) 0.296(2) 0.078 Uiso 1 1 d D U . . .
H1WB H 0.473(5) 0.526(6) 0.2798(17) 0.078 Uiso 1 1 d D U . . .
O2W O 0.9418(3) 0.3112(5) 0.24924(13) 0.0384(10) Uani 1 1 d D . . . .
H2WA H 0.896(3) 0.255(6) 0.244(2) 0.058 Uiso 1 1 d D U . . .
H2WB H 0.933(4) 0.399(4) 0.2377(19) 0.058 Uiso 1 1 d D U . . .
O3W O 0.7223(3) 0.6422(6) 0.26589(13) 0.0468(11) Uani 1 1 d D . . . .
H3WA H 0.775(2) 0.679(8) 0.263(2) 0.070 Uiso 1 1 d D U . . .
H3WB H 0.712(4) 0.570(6) 0.2485(17) 0.070 Uiso 1 1 d D U . . .
O4W O 0.6691(3) -0.0685(6) 0.47505(16) 0.0537(12) Uani 1 1 d D . . . .
H4WA H 0.673(4) -0.044(10) 0.5013(9) 0.081 Uiso 1 1 d D U . . .
H4WB H 0.6109(17) -0.067(9) 0.469(2) 0.081 Uiso 1 1 d D U . . .
N1 N 0.6070(3) 0.4043(5) 0.41183(13) 0.0276(10) Uani 1 1 d . . . . .
N2 N 0.7221(3) 0.5484(6) 0.35125(14) 0.0298(11) Uani 1 1 d . . . . .
H2N1 H 0.724(4) 0.549(7) 0.3237(19) 0.045 Uiso 1 1 d . U . . .
H2N2 H 0.719(4) 0.437(8) 0.3559(18) 0.045 Uiso 1 1 d . U . . .
N3 N 0.8686(3) 0.3252(5) 0.38198(13) 0.0259(10) Uani 1 1 d . . . . .
N4 N 0.7570(3) 0.2034(6) 0.44662(14) 0.0291(10) Uani 1 1 d . . . . .
H4N1 H 0.734(4) 0.108(7) 0.4535(18) 0.044 Uiso 1 1 d . U . . .
H4N2 H 0.739(4) 0.215(7) 0.4185(19) 0.044 Uiso 1 1 d . U . . .
N5 N 0.3877(3) 0.4939(5) 0.37450(14) 0.0284(10) Uani 1 1 d . . . . .
H5N H 0.413(4) 0.534(7) 0.3484(18) 0.043 Uiso 1 1 d . U . . .
N6 N 1.0436(3) 0.2420(6) 0.32217(14) 0.0279(10) Uani 1 1 d . . . . .
H6N H 1.014(4) 0.272(7) 0.3014(18) 0.042 Uiso 1 1 d . U . . .
C1 C 0.6175(4) 0.5775(6) 0.41083(18) 0.0340(13) Uani 1 1 d . . . . .
H1A H 0.6655 0.6090 0.4309 0.041 Uiso 1 1 calc R U . . .
H1B H 0.5610 0.6273 0.4191 0.041 Uiso 1 1 calc R U . . .
C2 C 0.6411(4) 0.6356(7) 0.36778(19) 0.0380(14) Uani 1 1 d . . . . .
H2A H 0.5887 0.6204 0.3486 0.046 Uiso 1 1 calc R U . . .
H2B H 0.6544 0.7489 0.3691 0.046 Uiso 1 1 calc R U . . .
C3 C 0.8110(3) 0.5995(7) 0.36964(16) 0.0309(13) Uani 1 1 d . . . . .
H3A H 0.8069 0.6094 0.3999 0.037 Uiso 1 1 calc R U . . .
H3B H 0.8272 0.7030 0.3584 0.037 Uiso 1 1 calc R U . . .
C4 C 0.8836(4) 0.4790(7) 0.35947(17) 0.0327(13) Uani 1 1 d . . . . .
H4A H 0.8824 0.4599 0.3294 0.039 Uiso 1 1 calc R U . . .
H4B H 0.9434 0.5212 0.3676 0.039 Uiso 1 1 calc R U . . .
C5 C 0.9003(4) 0.3338(7) 0.42635(16) 0.0342(13) Uani 1 1 d . . . . .
H5A H 0.8841 0.4369 0.4378 0.041 Uiso 1 1 calc R U . . .
H5B H 0.9664 0.3241 0.4281 0.041 Uiso 1 1 calc R U . . .
C6 C 0.8587(4) 0.2049(7) 0.45199(17) 0.0352(13) Uani 1 1 d . . . . .
H6A H 0.8829 0.1024 0.4436 0.042 Uiso 1 1 calc R U . . .
H6B H 0.8756 0.2212 0.4814 0.042 Uiso 1 1 calc R U . . .
C7 C 0.7097(4) 0.3258(7) 0.47115(16) 0.0333(13) Uani 1 1 d . . . . .
H7A H 0.7417 0.4267 0.4690 0.040 Uiso 1 1 calc R U . . .
H7B H 0.7108 0.2950 0.5006 0.040 Uiso 1 1 calc R U . . .
C8 C 0.6124(4) 0.3463(7) 0.45569(16) 0.0318(13) Uani 1 1 d . . . . .
H8A H 0.5807 0.2450 0.4574 0.038 Uiso 1 1 calc R U . . .
H8B H 0.5820 0.4218 0.4736 0.038 Uiso 1 1 calc R U . . .
C9 C 0.5281(3) 0.3418(6) 0.38797(16) 0.0286(12) Uani 1 1 d . . . . .
H9A H 0.5298 0.2263 0.3899 0.034 Uiso 1 1 calc R U . . .
H9B H 0.5350 0.3696 0.3587 0.034 Uiso 1 1 calc R U . . .
C10 C 0.4342(4) 0.3964(6) 0.40056(16) 0.0279(12) Uani 1 1 d . . . . .
C11 C 0.3913(4) 0.3424(7) 0.43671(16) 0.0305(13) Uani 1 1 d . . . . .
H11 H 0.4222 0.2741 0.4553 0.037 Uiso 1 1 calc R U . . .
C12 C 0.3045(4) 0.3901(7) 0.44453(17) 0.0326(13) Uani 1 1 d . . . . .
H12 H 0.2764 0.3528 0.4684 0.039 Uiso 1 1 calc R U . . .
C13 C 0.2566(4) 0.4942(7) 0.41727(16) 0.0303(12) Uani 1 1 d . . . . .
C14 C 0.1668(4) 0.5514(7) 0.42411(18) 0.0339(13) Uani 1 1 d . . . . .
H14 H 0.1361 0.5189 0.4478 0.041 Uiso 1 1 calc R U . . .
C15 C 0.1256(4) 0.6535(7) 0.3962(2) 0.0418(15) Uani 1 1 d . . . . .
H15 H 0.0674 0.6922 0.4012 0.050 Uiso 1 1 calc R U . . .
C16 C 0.1704(4) 0.7014(8) 0.35957(19) 0.0401(15) Uani 1 1 d . . . . .
H16 H 0.1408 0.7695 0.3405 0.048 Uiso 1 1 calc R U . . .
C17 C 0.2559(4) 0.6492(7) 0.35202(17) 0.0356(14) Uani 1 1 d . . . . .
H17 H 0.2851 0.6811 0.3279 0.043 Uiso 1 1 calc R U . . .
C18 C 0.2999(3) 0.5468(7) 0.38087(16) 0.0289(12) Uani 1 1 d . . . . .
C19 C 0.9037(3) 0.1867(6) 0.35912(16) 0.0279(12) Uani 1 1 d . . . . .
H19A H 0.8764 0.1872 0.3309 0.034 Uiso 1 1 calc R U . . .
H19B H 0.8833 0.0904 0.3729 0.034 Uiso 1 1 calc R U . . .
C20 C 1.0063(4) 0.1792(6) 0.35594(16) 0.0277(12) Uani 1 1 d . . . . .
C21 C 1.0633(4) 0.1064(7) 0.38663(17) 0.0318(13) Uani 1 1 d . . . . .
H21 H 1.0384 0.0638 0.4107 0.038 Uiso 1 1 calc R U . . .
C22 C 1.1551(4) 0.0980(7) 0.38118(18) 0.0353(13) Uani 1 1 d . . . . .
H22 H 1.1927 0.0509 0.4019 0.042 Uiso 1 1 calc R U . . .
C23 C 1.1942(3) 0.1597(7) 0.34456(16) 0.0287(12) Uani 1 1 d . . . . .
C24 C 1.2879(4) 0.1458(7) 0.33575(18) 0.0369(14) Uani 1 1 d . . . . .
H24 H 1.3277 0.0928 0.3545 0.044 Uiso 1 1 calc R U . . .
C25 C 1.3204(4) 0.2108(8) 0.29946(19) 0.0426(15) Uani 1 1 d . . . . .
H25 H 1.3820 0.2005 0.2935 0.051 Uiso 1 1 calc R U . . .
C26 C 1.2614(4) 0.2922(8) 0.27149(17) 0.0416(15) Uani 1 1 d . . . . .
H26 H 1.2847 0.3366 0.2473 0.050 Uiso 1 1 calc R U . . .
C27 C 1.1696(4) 0.3087(8) 0.27872(17) 0.0386(14) Uani 1 1 d . . . . .
H27 H 1.1311 0.3644 0.2601 0.046 Uiso 1 1 calc R U . . .
C28 C 1.1358(3) 0.2385(7) 0.31528(16) 0.0275(12) Uani 1 1 d . . . . .

loop_
_atom_site_aniso_label
_atom_site_aniso_U_11
_atom_site_aniso_U_22
_atom_site_aniso_U_33
_atom_site_aniso_U_23
_atom_site_aniso_U_13
_atom_site_aniso_U_12
Cl1 0.0323(7) 0.0298(7) 0.0242(6) -0.0043(5) 0.0026(5) -0.0025(6)
O11 0.046(3) 0.029(2) 0.040(2) -0.0018(18) 0.0002(19) -0.0054(19)
O12 0.047(3) 0.030(2) 0.036(2) -0.0083(17) 0.0077(18) 0.0023(19)
O13 0.028(2) 0.055(3) 0.039(2) -0.010(2) 0.0033(17) -0.004(2)
O14 0.059(3) 0.042(2) 0.0209(19) 0.0002(17) -0.0021(18) -0.006(2)
Cl2 0.0311(8) 0.0307(8) 0.0421(8) 0.0038(6) 0.0010(6) -0.0068(6)
O21 0.067(3) 0.077(4) 0.036(2) 0.019(2) 0.014(2) 0.003(3)
O22 0.047(3) 0.033(2) 0.038(2) 0.0047(18) 0.0130(18) -0.003(2)
O23 0.031(2) 0.068(3) 0.062(3) 0.000(2) -0.001(2) 0.013(2)
O24 0.043(3) 0.038(3) 0.115(4) -0.002(3) -0.020(3) -0.011(2)
Cl3 0.0384(8) 0.0387(8) 0.0336(7) -0.0017(6) 0.0075(6) -0.0053(7)
O31A 0.045(3) 0.056(3) 0.028(2) -0.0061(19) 0.0084(18) -0.007(2)
O32A_a 0.029(4) 0.065(5) 0.033(4) 0.008(3) 0.006(3) -0.014(3)
O33A_a 0.067(6) 0.036(4) 0.049(4) -0.010(3) 0.009(3) 0.001(3)
O34A_a 0.028(4) 0.087(8) 0.051(4) -0.012(5) -0.009(3) -0.005(5)
O32B_b 0.042(16) 0.33(7) 0.039(14) -0.06(3) 0.020(11) -0.07(3)
O33B_b 0.17(4) 0.044(15) 0.024(11) -0.004(9) 0.000(14) -0.039(19)
O34B_b 0.035(16) 0.09(3) 0.039(14) 0.020(17) -0.009(10) 0.016(17)
Cl4 0.0507(10) 0.0393(9) 0.0318(7) 0.0037(6) -0.0037(6) -0.0183(7)
O41 0.140(5) 0.052(3) 0.031(2) -0.013(2) 0.008(3) -0.035(3)
O42 0.083(4) 0.048(3) 0.036(2) 0.007(2) 0.017(2) -0.017(3)
O43 0.060(4) 0.136(6) 0.128(6) 0.021(5) -0.042(4) 0.018(4)
O44 0.049(3) 0.052(3) 0.051(3) -0.017(2) 0.024(2) -0.023(2)
O1W 0.056(3) 0.064(3) 0.036(3) 0.001(2) 0.014(2) -0.006(3)
O2W 0.036(2) 0.040(3) 0.039(2) 0.008(2) -0.0050(18) 0.001(2)
O3W 0.061(3) 0.053(3) 0.027(2) -0.005(2) 0.002(2) 0.017(2)
O4W 0.043(3) 0.047(3) 0.072(3) 0.007(3) 0.009(2) -0.004(3)
N1 0.030(2) 0.028(2) 0.025(2) 0.0002(19) 0.0050(18) -0.003(2)
N2 0.030(3) 0.034(3) 0.026(2) 0.005(2) 0.0035(19) -0.005(2)
N3 0.023(2) 0.030(2) 0.025(2) -0.0043(19) 0.0046(17) -0.004(2)
N4 0.036(3) 0.028(3) 0.023(2) 0.001(2) 0.0037(19) -0.004(2)
N5 0.027(2) 0.033(3) 0.026(2) -0.003(2) 0.0050(18) -0.006(2)
N6 0.022(2) 0.037(3) 0.025(2) -0.001(2) 0.0022(17) 0.004(2)
C1 0.028(3) 0.022(3) 0.052(4) 0.002(3) 0.010(3) -0.005(2)
C2 0.027(3) 0.035(3) 0.052(4) 0.010(3) 0.004(3) 0.005(3)
C3 0.029(3) 0.034(3) 0.030(3) -0.002(2) 0.005(2) -0.009(3)
C4 0.024(3) 0.038(3) 0.037(3) -0.001(3) 0.011(2) -0.008(3)
C5 0.032(3) 0.044(4) 0.028(3) -0.003(3) 0.004(2) -0.004(3)
C6 0.039(3) 0.036(3) 0.030(3) 0.003(3) 0.000(2) 0.006(3)
C7 0.035(3) 0.037(3) 0.028(3) -0.006(2) 0.010(2) -0.003(3)
C8 0.032(3) 0.036(3) 0.028(3) -0.001(2) 0.008(2) -0.002(3)
C9 0.026(3) 0.029(3) 0.031(3) -0.001(2) 0.008(2) -0.003(2)
C10 0.027(3) 0.023(3) 0.035(3) -0.004(2) 0.007(2) -0.004(2)
C11 0.026(3) 0.034(3) 0.032(3) 0.003(2) 0.010(2) -0.007(2)
C12 0.029(3) 0.032(3) 0.038(3) -0.002(3) 0.011(2) -0.010(3)
C13 0.031(3) 0.032(3) 0.028(3) -0.003(2) 0.001(2) -0.007(3)
C14 0.025(3) 0.034(3) 0.043(3) -0.007(3) 0.008(2) -0.007(3)
C15 0.026(3) 0.045(4) 0.054(4) -0.011(3) 0.002(3) 0.001(3)
C16 0.026(3) 0.049(4) 0.045(4) -0.001(3) -0.008(3) 0.001(3)
C17 0.035(3) 0.040(4) 0.031(3) 0.001(3) -0.004(2) -0.004(3)
C18 0.022(3) 0.035(3) 0.030(3) -0.008(2) 0.007(2) -0.004(2)
C19 0.024(3) 0.031(3) 0.029(3) -0.002(2) 0.006(2) -0.004(2)
C20 0.027(3) 0.030(3) 0.026(3) -0.004(2) 0.001(2) -0.004(2)
C21 0.028(3) 0.034(3) 0.034(3) 0.001(2) 0.001(2) -0.003(3)
C22 0.036(3) 0.034(3) 0.036(3) -0.001(3) 0.000(2) -0.001(3)
C23 0.021(3) 0.033(3) 0.032(3) -0.002(2) 0.000(2) -0.005(2)
C24 0.026(3) 0.041(4) 0.043(3) -0.008(3) -0.007(2) 0.000(3)
C25 0.021(3) 0.057(4) 0.050(4) -0.011(3) 0.006(3) -0.003(3)
C26 0.031(3) 0.065(4) 0.029(3) -0.002(3) 0.009(2) -0.009(3)
C27 0.028(3) 0.059(4) 0.029(3) 0.004(3) 0.001(2) 0.000(3)
C28 0.018(3) 0.035(3) 0.029(3) -0.005(2) -0.001(2) -0.002(2)

loop_
_atom_type_symbol
_atom_type_description
_atom_type_scat_dispersion_real
_atom_type_scat_dispersion_imag
_atom_type_scat_source
C C 0.0033 0.0016 'International Tables Vol C Tables 4.2.6.8 and 6.1.1.4'
H H 0.0000 0.0000 'International Tables Vol C Tables 4.2.6.8 and 6.1.1.4'
N N 0.0061 0.0033 'International Tables Vol C Tables 4.2.6.8 and 6.1.1.4'
O O 0.0106 0.0060 'International Tables Vol C Tables 4.2.6.8 and 6.1.1.4'
Cl Cl 0.1484 0.1585 'International Tables Vol C Tables 4.2.6.8 and 6.1.1.4'

loop_
_geom_angle_atom_site_label_1
_geom_angle_atom_site_label_2
_geom_angle_atom_site_label_3
_geom_angle
_geom_angle_site_symmetry_1
_geom_angle_site_symmetry_3
_geom_angle_publ_flag
O13 Cl1 O11 110.0(3) . . ?
O13 Cl1 O14 110.1(2) . . ?
O11 Cl1 O14 109.5(2) . . ?
O13 Cl1 O12 109.2(2) . . ?
O11 Cl1 O12 109.1(2) . . ?
O14 Cl1 O12 108.9(2) . . ?
O24 Cl2 O22 110.0(3) . . ?
O24 Cl2 O23 109.0(3) . . ?
O22 Cl2 O23 109.3(3) . . ?
O24 Cl2 O21 109.2(3) . . ?
O22 Cl2 O21 108.8(3) . . ?
O23 Cl2 O21 110.4(3) . . ?
O32B_b Cl3 O31A 128.0(15) . . ?
O34A_a Cl3 O31A 113.7(5) . . ?
O34A_a Cl3 O33A_a 111.6(5) . . ?
O31A Cl3 O33A_a 108.9(3) . . ?
O34A_a Cl3 O32A_a 112.5(6) . . ?
O31A Cl3 O32A_a 105.3(4) . . ?
O33A_a Cl3 O32A_a 104.3(4) . . ?
O32B_b Cl3 O33B_b 116(2) . . ?
O31A Cl3 O33B_b 103.5(9) . . ?
O32B_b Cl3 O34B_b 103(3) . . ?
O31A Cl3 O34B_b 102.9(13) . . ?
O33B_b Cl3 O34B_b 98.6(16) . . ?
O44 Cl4 O41 111.3(3) . . ?
O44 Cl4 O42 111.3(3) . . ?
O41 Cl4 O42 112.2(3) . . ?
O44 Cl4 O43 106.2(4) . . ?
O41 Cl4 O43 110.0(4) . . ?
O42 Cl4 O43 105.5(4) . . ?
C9 N1 C1 115.3(4) . . ?
C9 N1 C8 113.0(4) . . ?
C1 N1 C8 110.2(4) . . ?
C3 N2 C2 114.6(4) . . ?
C19 N3 C5 114.2(4) . . ?
C19 N3 C4 112.6(4) . . ?
C5 N3 C4 111.7(4) . . ?
C7 N4 C6 114.6(4) . . ?
C10 N5 C18 124.2(4) . . ?
C20 N6 C28 123.5(5) . . ?
N1 C1 C2 111.6(5) . . ?
N2 C2 C1 111.7(4) . . ?
N2 C3 C4 109.8(4) . . ?
N3 C4 C3 111.0(4) . . ?
N3 C5 C6 111.6(5) . . ?
N4 C6 C5 111.4(5) . . ?
N4 C7 C8 111.3(5) . . ?
N1 C8 C7 111.6(4) . . ?
N1 C9 C10 117.5(4) . . ?
N5 C10 C11 118.3(5) . . ?
N5 C10 C9 117.9(4) . . ?
C11 C10 C9 123.7(5) . . ?
C12 C11 C10 120.1(5) . . ?
C11 C12 C13 121.2(5) . . ?
C12 C13 C18 118.4(5) . . ?
C12 C13 C14 124.0(5) . . ?
C18 C13 C14 117.6(5) . . ?
C15 C14 C13 120.2(5) . . ?
C14 C15 C16 120.7(5) . . ?
C17 C16 C15 120.7(6) . . ?
C16 C17 C18 119.3(5) . . ?
N5 C18 C17 120.7(5) . . ?
N5 C18 C13 117.7(5) . . ?
C17 C18 C13 121.5(5) . . ?
N3 C19 C20 115.5(4) . . ?
N6 C20 C21 119.0(5) . . ?
N6 C20 C19 118.3(5) . . ?
C21 C20 C19 122.7(5) . . ?
C22 C21 C20 119.9(5) . . ?
C21 C22 C23 121.0(5) . . ?
C28 C23 C24 118.6(5) . . ?
C28 C23 C22 117.7(5) . . ?
C24 C23 C22 123.8(5) . . ?
C25 C24 C23 119.9(5) . . ?
C24 C25 C26 120.4(5) . . ?
C27 C26 C25 121.8(5) . . ?
C26 C27 C28 117.9(5) . . ?
N6 C28 C23 118.8(5) . . ?
N6 C28 C27 119.8(5) . . ?
C23 C28 C27 121.4(5) . . ?

loop_
_geom_bond_atom_site_label_1
_geom_bond_atom_site_label_2
_geom_bond_distance
_geom_bond_site_symmetry_2
_geom_bond_publ_flag
Cl1 O13 1.429(4) . ?
Cl1 O11 1.430(4) . ?
Cl1 O14 1.436(4) . ?
Cl1 O12 1.444(4) . ?
Cl2 O24 1.420(4) . ?
Cl2 O22 1.426(4) . ?
Cl2 O23 1.432(4) . ?
Cl2 O21 1.441(4) . ?
Cl3 O32B_b 1.23(3) . ?
Cl3 O34A_a 1.380(10) . ?
Cl3 O31A 1.438(4) . ?
Cl3 O33A_a 1.450(6) . ?
Cl3 O32A_a 1.480(8) . ?
Cl3 O33B_b 1.47(3) . ?
Cl3 O34B_b 1.52(3) . ?
Cl4 O44 1.399(4) . ?
Cl4 O41 1.410(5) . ?
Cl4 O42 1.410(4) . ?
Cl4 O43 1.458(6) . ?
N1 C9 1.456(6) . ?
N1 C1 1.461(6) . ?
N1 C8 1.477(6) . ?
N2 C3 1.470(7) . ?
N2 C2 1.502(7) . ?
N3 C19 1.471(6) . ?
N3 C5 1.472(6) . ?
N3 C4 1.494(7) . ?
N4 C7 1.476(6) . ?
N4 C6 1.491(7) . ?
N5 C10 1.333(7) . ?
N5 C18 1.379(6) . ?
N6 C20 1.330(6) . ?
N6 C28 1.374(6) . ?
C1 C2 1.504(7) . ?
C3 C4 1.509(7) . ?
C5 C6 1.495(7) . ?
C7 C8 1.497(7) . ?
C9 C10 1.513(7) . ?
C10 C11 1.404(7) . ?
C11 C12 1.360(7) . ?
C12 C13 1.401(8) . ?
C13 C18 1.409(7) . ?
C13 C14 1.421(7) . ?
C14 C15 1.359(8) . ?
C15 C16 1.414(8) . ?
C16 C17 1.353(8) . ?
C17 C18 1.397(8) . ?
C19 C20 1.508(7) . ?
C20 C21 1.402(7) . ?
C21 C22 1.361(7) . ?
C22 C23 1.413(7) . ?
C23 C28 1.406(7) . ?
C23 C24 1.412(7) . ?
C24 C25 1.375(8) . ?
C25 C26 1.396(8) . ?
C26 C27 1.375(7) . ?
C27 C28 1.407(7) . ?
